data_2018959
loop_
_publ_author_name
'H\/ogmoen \%Astrand, Ove Alexander'
'Iqbal, Zeshan'
'Sandberg, Marcel'
'Kase, Eili T.'
'G\"orbitz, Carl Henrik'
'Rongved, P\%al'

_publ_section_title
;
 (2<i>S</i>,3<i>S</i>)-2,6-Dimethylheptane-1,3-diol, the oxygenated side
 chain of 22(<i>S</i>)-hydroxycholestrol, and its synthetic precursor
 (<i>R</i>)-4-benzyl-3-[(2<i>R</i>,3<i>S</i>)-3-hydroxy-2,6-dimethylheptanoyl]-1,3-oxazolidin-2-one
;
_journal_coeditor_code GZ3232
_journal_issue 6
_journal_name_full 'Acta Crystallographica Section C'
_journal_page_first 647
_journal_page_last 650
_journal_paper_doi 10.1107/S0108270113011852
_journal_volume 69
_journal_year 2013
_chemical_formula_iupac 'C9 H20 O2'
_chemical_formula_moiety 'C9 H20 O2'
_chemical_formula_sum 'C9 H20 O2'
_chemical_formula_weight 160.25
_chemical_name_systematic
;
(2<i>S</i>,3<i>S</i>)-2,6-Dimethylheptane-1,3-diol
;
_space_group_IT_number 19
_symmetry_cell_setting orthorhombic
_symmetry_space_group_name_Hall 'P 2ac 2ab'
_symmetry_space_group_name_H-M 'P 21 21 21'
_atom_sites_solution_hydrogens geom
_atom_sites_solution_primary direct
_atom_sites_solution_secondary difmap
_audit_creation_method SHELXL97
_cell_angle_alpha 90.00
_cell_angle_beta 90.00
_cell_angle_gamma 90.00
_cell_formula_units_Z 4
_cell_length_a 5.964(2)
_cell_length_b 9.777(4)
_cell_length_c 17.469(6)
_cell_measurement_reflns_used 4198
_cell_measurement_temperature 105(2)
_cell_measurement_theta_max 28.35
_cell_measurement_theta_min 2.33
_cell_volume 1018.6(6)
_computing_cell_refinement 'SAINT-Plus (Bruker, 2007)'
_computing_data_collection 'APEX2 (Bruker, 2007)'
_computing_data_reduction 'SAINT-Plus (Bruker, 2007)'
_computing_molecular_graphics 'SHELXTL (Sheldrick, 2008)'
_computing_publication_material 'SHELXTL (Sheldrick, 2008)'
_computing_structure_refinement 'SHELXTL (Sheldrick, 2008)'
_computing_structure_solution 'SHELXTL (Sheldrick, 2008)'
_diffrn_ambient_temperature 105(2)
_diffrn_detector_area_resol_mean 8.3
_diffrn_measured_fraction_theta_full 0.981
_diffrn_measured_fraction_theta_max 0.981
_diffrn_measurement_device_type 'Bruker APEXII CCD area-detector'
_diffrn_measurement_method 'Sets of exposures each taken over 0.5\% \w rotation'
_diffrn_radiation_monochromator graphite
_diffrn_radiation_source 'fine-focus sealed tube'
_diffrn_radiation_type MoK\a
_diffrn_radiation_wavelength 0.71073
_diffrn_reflns_av_R_equivalents 0.0259
_diffrn_reflns_av_sigmaI/netI 0.0182
_diffrn_reflns_limit_h_max 7
_diffrn_reflns_limit_h_min -7
_diffrn_reflns_limit_k_max 12
_diffrn_reflns_limit_k_min -12
_diffrn_reflns_limit_l_max 23
_diffrn_reflns_limit_l_min -23
_diffrn_reflns_number 9215
_diffrn_reflns_theta_full 28.51
_diffrn_reflns_theta_max 28.51
_diffrn_reflns_theta_min 2.33
_diffrn_standards_number 0
_exptl_absorpt_coefficient_mu 0.071
_exptl_absorpt_correction_T_max 0.9901
_exptl_absorpt_correction_T_min 0.8511
_exptl_absorpt_correction_type multi-scan
_exptl_absorpt_process_details '(SADABS; Bruker, 2007)'
_exptl_crystal_colour colourless
_exptl_crystal_density_diffrn 1.045
_exptl_crystal_density_method 'not measured'
_exptl_crystal_description needle
_exptl_crystal_F_000 360
_exptl_crystal_size_max 1.85
_exptl_crystal_size_mid 0.14
_exptl_crystal_size_min 0.13
_refine_diff_density_max 0.233
_refine_diff_density_min -0.139
_refine_ls_extinction_method none
_refine_ls_goodness_of_fit_ref 1.035
_refine_ls_hydrogen_treatment mixed
_refine_ls_matrix_type full
_refine_ls_number_parameters 109
_refine_ls_number_reflns 1487
_refine_ls_number_restraints 0
_refine_ls_restrained_S_all 1.035
_refine_ls_R_factor_all 0.0310
_refine_ls_R_factor_gt 0.0280
_refine_ls_shift/su_max 0.000
_refine_ls_shift/su_mean 0.000
_refine_ls_structure_factor_coef Fsqd
_refine_ls_weighting_details 'calc w = 1/[\s^2^(Fo^2^)+(0.0462P)^2^+0.0839P] where P=(Fo^2^+2Fc^2^)/3'
_refine_ls_weighting_scheme calc
_refine_ls_wR_factor_gt 0.0728
_refine_ls_wR_factor_ref 0.0743
_reflns_number_gt 1387
_reflns_number_total 1487
_reflns_threshold_expression I>2\s(I)
_cod_data_source_file gz3232.cif
_cod_data_source_block I
_cod_database_code 2018959
_cod_database_fobs_code 2018959

loop_
_symmetry_equiv_pos_as_xyz
'x, y, z'
'-x+1/2, -y, z+1/2'
'-x, y+1/2, -z+1/2'
'x+1/2, -y+1/2, -z'

loop_
_atom_site_type_symbol
_atom_site_label
_atom_site_fract_x
_atom_site_fract_y
_atom_site_fract_z
_atom_site_U_iso_or_equiv
_atom_site_adp_type
_atom_site_calc_flag
_atom_site_refinement_flags
_atom_site_occupancy
_atom_site_symmetry_multiplicity
O O1 0.94157(16) 0.67184(9) 0.03862(5) 0.0216(2) Uani d . 1 1
H H1 1.073(3) 0.6534(17) 0.0531(9) 0.032 Uiso d . 1 1
O O2 0.37216(14) 0.62368(9) 0.06085(5) 0.0220(2) Uani d . 1 1
H H2 0.424(3) 0.6844(17) 0.0331(9) 0.033 Uiso d . 1 1
C C1 0.8331(2) 0.54804(12) 0.01621(6) 0.0207(2) Uani d . 1 1
H H11 0.9474 0.4827 -0.0026 0.025 Uiso calc R 1 1
H H12 0.7291 0.5677 -0.0266 0.025 Uiso calc R 1 1
C C2 0.7025(2) 0.48177(11) 0.08139(6) 0.0180(2) Uani d . 1 1
H H21 0.8121 0.4548 0.1220 0.022 Uiso calc R 1 1
C C3 0.53376(19) 0.58161(11) 0.11711(6) 0.0170(2) Uani d . 1 1
H H31 0.6163 0.6641 0.1359 0.020 Uiso calc R 1 1
C C4 0.4048(2) 0.51893(11) 0.18363(6) 0.0199(2) Uani d . 1 1
H H41 0.5134 0.4788 0.2201 0.024 Uiso calc R 1 1
H H42 0.3105 0.4435 0.1638 0.024 Uiso calc R 1 1
C C5 0.2547(2) 0.61961(11) 0.22686(6) 0.0203(2) Uani d . 1 1
H H51 0.1647 0.6720 0.1894 0.024 Uiso calc R 1 1
H H52 0.3507 0.6854 0.2549 0.024 Uiso calc R 1 1
C C6 0.0959(2) 0.55018(12) 0.28385(6) 0.0213(2) Uani d . 1 1
H H61 0.0109 0.4780 0.2555 0.026 Uiso calc R 1 1
C C7 -0.0741(2) 0.65233(13) 0.31559(7) 0.0280(3) Uani d . 1 1
H H71 -0.1791 0.6047 0.3495 0.042 Uiso calc R 1 1
H H72 -0.1569 0.6942 0.2732 0.042 Uiso calc R 1 1
H H73 0.0047 0.7236 0.3444 0.042 Uiso calc R 1 1
C C8 0.5905(2) 0.35146(12) 0.05142(7) 0.0269(3) Uani d . 1 1
H H81 0.7022 0.2950 0.0250 0.040 Uiso calc R 1 1
H H82 0.4706 0.3760 0.0156 0.040 Uiso calc R 1 1
H H83 0.5272 0.3000 0.0944 0.040 Uiso calc R 1 1
C C9 0.2233(3) 0.48031(14) 0.34869(7) 0.0315(3) Uani d . 1 1
H H91 0.1168 0.4335 0.3824 0.047 Uiso calc R 1 1
H H92 0.3064 0.5490 0.3781 0.047 Uiso calc R 1 1
H H93 0.3285 0.4135 0.3272 0.047 Uiso calc R 1 1

loop_
_atom_site_aniso_label
_atom_site_aniso_U_11
_atom_site_aniso_U_22
_atom_site_aniso_U_33
_atom_site_aniso_U_12
_atom_site_aniso_U_13
_atom_site_aniso_U_23
O1 0.0142(4) 0.0238(4) 0.0268(4) -0.0007(4) -0.0012(3) 0.0068(3)
O2 0.0143(4) 0.0267(4) 0.0249(4) 0.0012(4) -0.0002(3) 0.0107(3)
C1 0.0180(6) 0.0235(5) 0.0205(5) 0.0002(5) 0.0017(4) 0.0010(4)
C2 0.0173(5) 0.0173(5) 0.0196(5) 0.0009(5) 0.0004(4) 0.0016(4)
C3 0.0154(5) 0.0171(5) 0.0184(5) -0.0002(4) 0.0002(4) 0.0020(4)
C4 0.0210(6) 0.0184(5) 0.0201(5) 0.0009(5) 0.0034(4) 0.0025(4)
C5 0.0221(6) 0.0187(5) 0.0203(5) 0.0011(5) 0.0039(4) 0.0014(4)
C6 0.0224(6) 0.0216(5) 0.0201(5) -0.0020(5) 0.0045(5) -0.0017(4)
C7 0.0268(7) 0.0316(6) 0.0257(5) 0.0043(6) 0.0063(5) -0.0015(5)
C8 0.0299(7) 0.0196(5) 0.0312(6) -0.0022(5) 0.0059(6) -0.0045(5)
C9 0.0400(8) 0.0301(6) 0.0243(5) 0.0086(6) 0.0079(6) 0.0074(5)

loop_
_atom_type_symbol
_atom_type_description
_atom_type_scat_dispersion_real
_atom_type_scat_dispersion_imag
_atom_type_scat_source
C C 0.0033 0.0016 'International Tables Vol C Tables 4.2.6.8 and 6.1.1.4'
H H 0.0000 0.0000 'International Tables Vol C Tables 4.2.6.8 and 6.1.1.4'
O O 0.0106 0.0060 'International Tables Vol C Tables 4.2.6.8 and 6.1.1.4'

loop_
_geom_angle_atom_site_label_1
_geom_angle_atom_site_label_2
_geom_angle_atom_site_label_3
_geom_angle
C1 O1 H1 108.8(12)
C3 O2 H2 110.7(12)
O1 C1 C2 112.78(9)
O1 C1 H11 109.0
C2 C1 H11 109.0
O1 C1 H12 109.0
C2 C1 H12 109.0
H11 C1 H12 107.8
C1 C2 C8 108.73(9)
C1 C2 C3 111.63(9)
C8 C2 C3 112.49(10)
C1 C2 H21 107.9
C8 C2 H21 107.9
C3 C2 H21 107.9
O2 C3 C4 107.36(9)
O2 C3 C2 110.11(9)
C4 C3 C2 112.69(9)
O2 C3 H31 108.9
C4 C3 H31 108.9
C2 C3 H31 108.9
C3 C4 C5 114.42(9)
C3 C4 H41 108.7
C5 C4 H41 108.7
C3 C4 H42 108.7
C5 C4 H42 108.7
H41 C4 H42 107.6
C4 C5 C6 113.40(9)
C4 C5 H51 108.9
C6 C5 H51 108.9
C4 C5 H52 108.9
C6 C5 H52 108.9
H51 C5 H52 107.7
C9 C6 C7 110.72(10)
C9 C6 C5 111.91(11)
C7 C6 C5 110.88(10)
C9 C6 H61 107.7
C7 C6 H61 107.7
C5 C6 H61 107.7
C6 C7 H71 109.5
C6 C7 H72 109.5
H71 C7 H72 109.5
C6 C7 H73 109.5
H71 C7 H73 109.5
H72 C7 H73 109.5
C2 C8 H81 109.5
C2 C8 H82 109.5
H81 C8 H82 109.5
C2 C8 H83 109.5
H81 C8 H83 109.5
H82 C8 H83 109.5
C6 C9 H91 109.5
C6 C9 H92 109.5
H91 C9 H92 109.5
C6 C9 H93 109.5
H91 C9 H93 109.5
H92 C9 H93 109.5

loop_
_geom_bond_atom_site_label_1
_geom_bond_atom_site_label_2
_geom_bond_distance
O1 C1 1.4271(15)
O1 H1 0.844(19)
O2 C3 1.4366(14)
O2 H2 0.827(17)
C1 C2 1.5243(15)
C1 H11 0.9900
C1 H12 0.9900
C2 C8 1.5307(16)
C2 C3 1.5345(15)
C2 H21 1.0000
C3 C4 1.5224(15)
C3 H31 1.0000
C4 C5 1.5295(15)
C4 H41 0.9900
C4 H42 0.9900
C5 C6 1.5327(16)
C5 H51 0.9900
C5 H52 0.9900
C6 C9 1.5251(18)
C6 C7 1.5274(17)
C6 H61 1.0000
C7 H71 0.9800
C7 H72 0.9800
C7 H73 0.9800
C8 H81 0.9800
C8 H82 0.9800
C8 H83 0.9800
C9 H91 0.9800
C9 H92 0.9800
C9 H93 0.9800

loop_
_geom_hbond_atom_site_label_D
_geom_hbond_atom_site_label_H
_geom_hbond_atom_site_label_A
_geom_hbond_site_symmetry_A
_geom_hbond_distance_DH
_geom_hbond_distance_HA
_geom_hbond_distance_DA
_geom_hbond_angle_DHA
O1 H1 O2 1_655 0.844(19) 1.812(19) 2.6395(16) 166.4(16)
O2 H2 O1 4_465 0.827(17) 1.886(16) 2.6809(14) 160.9(17)

loop_
_geom_torsion_atom_site_label_1
_geom_torsion_atom_site_label_2
_geom_torsion_atom_site_label_3
_geom_torsion_atom_site_label_4
_geom_torsion
_geom_torsion_publ_flag
O1 C1 C2 C3 54.59(12) y
O1 C1 C2 C8 179.27(10) y
C1 C2 C3 C4 -178.67(10) y
C1 C2 C3 O2 61.50(12) y
C2 C3 C4 C5 173.22(10) y
C3 C4 C5 C6 169.71(10) y
C4 C5 C6 C7 -170.92(10) y
C4 C5 C6 C9 64.91(13) y
C8 C2 C3 O2 -61.06(11) ?
C8 C2 C3 C4 58.78(12) ?
O2 C3 C4 C5 -65.37(12) ?
